data_8105576
loop_
_publ_author_name
'Henneberger, Thomas'
'Klein, Wilhelm'
'F\"assler, Thomas F.'

_publ_section_title
;
 Crystal structure of
 [(1,2-\h)-1,2,3,4,5-pentamethyl-cyclopenta-2,4-dien-1-yl]
 (1,4,10,13-tetraoxa-7,16-diazacyclooctadecane-\k6 N 2,O 4) rubidium (I),
 [Rb(diaza-18-crown-6)]Cp*, C22H41N2O4Rb
;
_journal_issue 1
_journal_name_full 'Zeitschrift f\"ur Kristallographie - New Crystal Structures'
_journal_page_first 165
_journal_page_last 167
_journal_paper_doi 10.1515/ncrs-2018-0252
_journal_volume 234
_journal_year 2018
_chemical_formula_moiety 'C22 H41 N2 O4 Rb'
_chemical_formula_sum 'C22 H41 N2 O4 Rb'
_chemical_formula_weight 483.04
_chemical_name_systematic
; (1,4,10,13-Tetraoxa-7,16-diazacyclooctadecane-\k^6^N~2~,O~4~) rubidium
 1,2,3,4,5-pentamethyl-cyclopentadienide 
;
_space_group_crystal_system monoclinic
_space_group_IT_number 14
_space_group_name_Hall '-P 2yn'
_space_group_name_H-M_alt 'P 1 21/n 1'
_atom_sites_solution_hydrogens mixed
_atom_sites_solution_primary direct
_atom_sites_solution_secondary difmap
_audit_creation_method SHELXL-2014/7
_cell_angle_alpha 90
_cell_angle_beta 93.961(8)
_cell_angle_gamma 90
_cell_formula_units_Z 4
_cell_length_a 10.8160(9)
_cell_length_b 17.7253(16)
_cell_length_c 13.2179(12)
_cell_measurement_reflns_used 4662
_cell_measurement_temperature 120(2)
_cell_measurement_theta_max 32.8480
_cell_measurement_theta_min 2.9743
_cell_volume 2528.0(4)
_computing_cell_refinement
; 
 CrysAlis RED, Oxford Diffraction Ltd., Version 1.171.33.34d [1] 
;
_computing_data_collection
; 
 CrysAlis CCD, Oxford Diffraction Ltd., Version 1.171.33.34d [1] 
;
_computing_data_reduction
; 
 CrysAlis RED, Oxford Diffraction Ltd., Version 1.171.33.34d [1] 
;
_computing_molecular_graphics 'DIAMOND (Brandenburg, 2012) [4]'
_computing_structure_refinement 'SHELXL-2014/7 (Sheldrick, 2015) [3]'
_computing_structure_solution 'SHELXS-97 (Sheldrick, 2008) [2]'
_diffrn_ambient_temperature 120(2)
_diffrn_detector_area_resol_mean 16.0238
_diffrn_measured_fraction_theta_full 0.998
_diffrn_measured_fraction_theta_max 0.998
_diffrn_measurement_device_type 'Oxford Xcalibur 3'
_diffrn_measurement_method '\w and \p scans'
_diffrn_radiation_monochromator graphite
_diffrn_radiation_source 'Enhance (Mo) X-ray Source'
_diffrn_radiation_type MoK\a
_diffrn_radiation_wavelength 0.71073
_diffrn_reflns_av_R_equivalents 0.0998
_diffrn_reflns_av_unetI/netI 0.1572
_diffrn_reflns_Laue_measured_fraction_full 0.998
_diffrn_reflns_Laue_measured_fraction_max 0.998
_diffrn_reflns_limit_h_max 13
_diffrn_reflns_limit_h_min -13
_diffrn_reflns_limit_k_max 19
_diffrn_reflns_limit_k_min -21
_diffrn_reflns_limit_l_max 16
_diffrn_reflns_limit_l_min -16
_diffrn_reflns_number 26792
_diffrn_reflns_point_group_measured_fraction_full 0.998
_diffrn_reflns_point_group_measured_fraction_max 0.998
_diffrn_reflns_theta_full 25.242
_diffrn_reflns_theta_max 26.000
_diffrn_reflns_theta_min 2.974
_exptl_absorpt_coefficient_mu 1.985
_exptl_absorpt_correction_T_max 1.00000
_exptl_absorpt_correction_T_min 0.78265
_exptl_absorpt_correction_type multi-scan
_exptl_absorpt_process_details
;
 CrysAlis RED, Oxford Diffraction Ltd., Version 1.171.33.34d [1] 
 Empirical absorption correction using spherical harmonics,
 implemented in SCALE3 ABSPACK scaling algorithm. 
;
_exptl_crystal_colour yellow
_exptl_crystal_density_diffrn 1.269
_exptl_crystal_description block
_exptl_crystal_F_000 1024
_exptl_crystal_size_max 0.2
_exptl_crystal_size_mid 0.15
_exptl_crystal_size_min 0.15
_refine_diff_density_max 0.616
_refine_diff_density_min -0.482
_refine_diff_density_rms 0.060
_refine_ls_extinction_coef .
_refine_ls_extinction_method none
_refine_ls_goodness_of_fit_ref 0.718
_refine_ls_hydrogen_treatment mixed
_refine_ls_matrix_type full
_refine_ls_number_parameters 272
_refine_ls_number_reflns 4963
_refine_ls_number_restraints 0
_refine_ls_restrained_S_all 0.718
_refine_ls_R_factor_all 0.1009
_refine_ls_R_factor_gt 0.0376
_refine_ls_shift/su_max 0.001
_refine_ls_shift/su_mean 0.000
_refine_ls_structure_factor_coef Fsqd
_refine_ls_weighting_details 'w=1/[\s^2^(Fo^2^)+(0.0273P)^2^] where P=(Fo^2^+2Fc^2^)/3'
_refine_ls_weighting_scheme calc
_refine_ls_wR_factor_gt 0.0620
_refine_ls_wR_factor_ref 0.0694
_reflns_number_gt 2435
_reflns_number_total 4963
_reflns_threshold_expression 'I > 2\s(I)'
_cod_data_source_file suppl_ncrs-2018-0252_suppl.cif
_cod_data_source_block TH301
_cod_original_sg_symbol_H-M 'P 21/n'
_cod_database_code 8105576
_shelx_shelxl_version_number 2014/7
_shelx_space_group_comment
;
The symmetry employed for this shelxl refinement is uniquely defined
by the following loop, which should always be used as a source of
symmetry information in preference to the above space-group names.
They are only intended as comments.
;

loop_
_space_group_symop_operation_xyz
'x, y, z'
'-x+1/2, y+1/2, -z+1/2'
'-x, -y, -z'
'x-1/2, -y-1/2, z-1/2'

loop_
_atom_site_label
_atom_site_type_symbol
_atom_site_fract_x
_atom_site_fract_y
_atom_site_fract_z
_atom_site_U_iso_or_equiv
_atom_site_adp_type
_atom_site_occupancy
_atom_site_site_symmetry_order
_atom_site_calc_flag
_atom_site_refinement_flags_posn
_atom_site_refinement_flags_adp
_atom_site_refinement_flags_occupancy
_atom_site_disorder_assembly
_atom_site_disorder_group
Rb Rb 0.44660(3) 0.33795(2) 0.34703(3) 0.03586(11) Uani 1 1 d . . . . .
O1 O 0.7034(2) 0.30542(13) 0.30666(16) 0.0386(6) Uani 1 1 d . . . . .
C1 C 0.7869(3) 0.3673(2) 0.3013(3) 0.0477(11) Uani 1 1 d . . . . .
H1A H 0.8607 0.3515 0.2664 0.057 Uiso 1 1 calc R U . . .
H1B H 0.8147 0.3841 0.3706 0.057 Uiso 1 1 calc R U . . .
C2 C 0.7224(3) 0.4307(2) 0.2443(3) 0.0465(11) Uani 1 1 d . . . . .
H2A H 0.7828 0.4707 0.2304 0.056 Uiso 1 1 calc R U . . .
H2B H 0.6847 0.4121 0.1786 0.056 Uiso 1 1 calc R U . . .
O2 O 0.6287(2) 0.46052(12) 0.30345(16) 0.0404(6) Uani 1 1 d . . . . .
C3 C 0.5591(4) 0.5184(2) 0.2503(3) 0.0531(12) Uani 1 1 d . . . . .
H3A H 0.5114 0.4968 0.1906 0.064 Uiso 1 1 calc R U . . .
H3B H 0.6159 0.5573 0.2262 0.064 Uiso 1 1 calc R U . . .
C4 C 0.4717(4) 0.5537(2) 0.3211(3) 0.0531(11) Uani 1 1 d . . . . .
H4A H 0.5196 0.5727 0.3823 0.064 Uiso 1 1 calc R U . . .
H4B H 0.4288 0.5971 0.2870 0.064 Uiso 1 1 calc R U . . .
N1 N 0.3790(3) 0.49846(17) 0.3511(2) 0.0430(9) Uani 1 1 d . . . . .
H1 H 0.329(3) 0.4852(19) 0.295(2) 0.052 Uiso 1 1 d . U . . .
C5 C 0.3108(4) 0.5236(2) 0.4372(3) 0.0581(12) Uani 1 1 d . . . . .
H5A H 0.2661 0.5709 0.4185 0.070 Uiso 1 1 calc R U . . .
H5B H 0.3706 0.5347 0.4954 0.070 Uiso 1 1 calc R U . . .
C6 C 0.2197(4) 0.4658(2) 0.4685(3) 0.0576(12) Uani 1 1 d . . . . .
H6A H 0.1724 0.4863 0.5239 0.069 Uiso 1 1 calc R U . . .
H6B H 0.1603 0.4538 0.4105 0.069 Uiso 1 1 calc R U . . .
O3 O 0.2834(2) 0.39923(13) 0.50214(17) 0.0406(6) Uani 1 1 d . . . . .
C7 C 0.2026(3) 0.3442(2) 0.5399(2) 0.0475(10) Uani 1 1 d . . . . .
H7A H 0.1413 0.3280 0.4852 0.057 Uiso 1 1 calc R U . . .
H7B H 0.1572 0.3661 0.5954 0.057 Uiso 1 1 calc R U . . .
C8 C 0.2770(3) 0.2783(2) 0.5783(3) 0.0445(10) Uani 1 1 d . . . . .
H8A H 0.3414 0.2953 0.6302 0.053 Uiso 1 1 calc R U . . .
H8B H 0.2225 0.2419 0.6106 0.053 Uiso 1 1 calc R U . . .
O4 O 0.3341(2) 0.24242(13) 0.49762(16) 0.0392(6) Uani 1 1 d . . . . .
C9 C 0.3971(3) 0.1748(2) 0.5307(3) 0.0437(10) Uani 1 1 d . . . . .
H9A H 0.3359 0.1347 0.5423 0.052 Uiso 1 1 calc R U . . .
H9B H 0.4463 0.1843 0.5954 0.052 Uiso 1 1 calc R U . . .
C10 C 0.4814(3) 0.14978(19) 0.4509(2) 0.0411(9) Uani 1 1 d . . . . .
H10A H 0.5149 0.0991 0.4681 0.049 Uiso 1 1 calc R U . . .
H10B H 0.4336 0.1465 0.3843 0.049 Uiso 1 1 calc R U . . .
N2 N 0.5828(3) 0.20283(17) 0.4444(2) 0.0366(8) Uani 1 1 d . . . . .
H2 H 0.625(3) 0.2010(18) 0.500(2) 0.044 Uiso 1 1 d . U . . .
C11 C 0.6684(3) 0.18081(19) 0.3684(2) 0.0402(10) Uani 1 1 d . . . . .
H11A H 0.6215 0.1718 0.3026 0.048 Uiso 1 1 calc R U . . .
H11B H 0.7109 0.1333 0.3896 0.048 Uiso 1 1 calc R U . . .
C12 C 0.7631(3) 0.2419(2) 0.3565(3) 0.0412(10) Uani 1 1 d . . . . .
H12A H 0.8004 0.2572 0.4239 0.049 Uiso 1 1 calc R U . . .
H12B H 0.8301 0.2229 0.3159 0.049 Uiso 1 1 calc R U . . .
C13 C 0.3113(3) 0.29258(19) 0.1439(3) 0.0360(9) Uani 1 1 d . . . . .
C14 C 0.3567(3) 0.3535(2) 0.0906(2) 0.0366(9) Uani 1 1 d . . . . .
C15 C 0.2813(3) 0.4169(2) 0.1046(3) 0.0364(9) Uani 1 1 d . . . . .
C16 C 0.1884(3) 0.39450(19) 0.1681(3) 0.0353(9) Uani 1 1 d . . . . .
C17 C 0.2064(3) 0.31836(19) 0.1926(2) 0.0350(9) Uani 1 1 d . . . . .
C18 C 0.3655(3) 0.21497(19) 0.1515(3) 0.0477(10) Uani 1 1 d . . . . .
H18A H 0.3195 0.1850 0.1963 0.072 Uiso 1 1 d R U . . .
H18B H 0.3612 0.1921 0.0855 0.072 Uiso 1 1 d R U . . .
H18C H 0.4504 0.2180 0.1775 0.072 Uiso 1 1 d R U . . .
C19 C 0.4695(3) 0.3515(2) 0.0262(3) 0.0499(10) Uani 1 1 d . . . . .
H19A H 0.5000 0.2996 0.0224 0.075 Uiso 1 1 calc R U . . .
H19B H 0.5351 0.3838 0.0574 0.075 Uiso 1 1 calc R U . . .
H19C H 0.4454 0.3699 -0.0423 0.075 Uiso 1 1 calc R U . . .
C20 C 0.2902(3) 0.4927(2) 0.0539(3) 0.0535(11) Uani 1 1 d . . . . .
H20A H 0.2911 0.5326 0.1053 0.080 Uiso 1 1 calc R U . . .
H20B H 0.2186 0.4997 0.0053 0.080 Uiso 1 1 calc R U . . .
H20C H 0.3666 0.4950 0.0183 0.080 Uiso 1 1 calc R U . . .
C21 C 0.0851(3) 0.44569(19) 0.1991(3) 0.0496(11) Uani 1 1 d . . . . .
H21A H 0.1198 0.4947 0.2206 0.074 Uiso 1 1 calc R U . . .
H21B H 0.0444 0.4226 0.2555 0.074 Uiso 1 1 calc R U . . .
H21C H 0.0244 0.4529 0.1414 0.074 Uiso 1 1 calc R U . . .
C22 C 0.1287(3) 0.27075(19) 0.2596(3) 0.0434(10) Uani 1 1 d . . . . .
H22A H 0.0792 0.3038 0.3004 0.065 Uiso 1 1 calc R U . . .
H22B H 0.1833 0.2395 0.3046 0.065 Uiso 1 1 calc R U . . .
H22C H 0.0734 0.2382 0.2171 0.065 Uiso 1 1 calc R U . . .

loop_
_atom_site_aniso_label
_atom_site_aniso_U_11
_atom_site_aniso_U_22
_atom_site_aniso_U_33
_atom_site_aniso_U_23
_atom_site_aniso_U_13
_atom_site_aniso_U_12
Rb 0.03118(18) 0.0411(2) 0.03645(19) -0.0052(2) 0.01028(13) -0.0039(2)
O1 0.0327(15) 0.0478(16) 0.0363(15) 0.0056(12) 0.0095(12) -0.0008(13)
C1 0.037(2) 0.063(3) 0.046(3) -0.003(2) 0.020(2) 0.001(2)
C2 0.039(3) 0.056(3) 0.045(3) 0.004(2) 0.014(2) -0.013(2)
O2 0.0382(15) 0.0478(16) 0.0366(15) 0.0051(13) 0.0119(13) 0.0032(13)
C3 0.046(3) 0.055(3) 0.059(3) 0.018(2) 0.010(2) -0.005(2)
C4 0.054(3) 0.037(2) 0.069(3) 0.005(2) 0.003(2) 0.007(2)
N1 0.045(2) 0.046(2) 0.039(2) 0.0008(18) 0.0083(17) 0.0048(17)
C5 0.076(3) 0.040(3) 0.061(3) 0.007(2) 0.021(3) 0.020(2)
C6 0.058(3) 0.068(3) 0.049(3) 0.005(2) 0.022(2) 0.020(3)
O3 0.0405(16) 0.0405(16) 0.0423(16) 0.0036(13) 0.0146(13) 0.0044(13)
C7 0.042(2) 0.062(3) 0.040(2) -0.003(2) 0.0193(18) -0.003(2)
C8 0.044(3) 0.054(3) 0.038(2) -0.004(2) 0.015(2) -0.010(2)
O4 0.0401(16) 0.0477(17) 0.0309(15) -0.0006(13) 0.0105(12) -0.0031(13)
C9 0.044(2) 0.047(3) 0.041(2) 0.007(2) 0.0084(18) -0.010(2)
C10 0.046(2) 0.040(2) 0.038(2) -0.0008(19) 0.0049(18) -0.002(2)
N2 0.033(2) 0.0493(19) 0.0283(18) -0.0038(16) 0.0082(15) -0.0034(16)
C11 0.043(2) 0.048(3) 0.029(2) -0.0032(18) 0.0045(18) 0.006(2)
C12 0.042(3) 0.056(3) 0.027(2) 0.001(2) 0.0100(18) 0.011(2)
C13 0.035(2) 0.031(2) 0.041(2) 0.0035(19) -0.0012(19) -0.0017(19)
C14 0.030(2) 0.044(3) 0.036(2) -0.0015(19) 0.0029(17) -0.0040(19)
C15 0.032(2) 0.034(2) 0.043(2) 0.0026(19) 0.0044(19) -0.0062(18)
C16 0.026(2) 0.041(3) 0.039(2) -0.0014(19) 0.0010(17) -0.0037(18)
C17 0.033(2) 0.036(3) 0.036(2) 0.0028(18) 0.0022(17) -0.0043(17)
C18 0.046(3) 0.048(3) 0.049(3) 0.001(2) -0.001(2) -0.001(2)
C19 0.037(2) 0.060(3) 0.053(2) -0.004(2) 0.0058(19) -0.005(2)
C20 0.045(3) 0.049(3) 0.067(3) 0.011(2) 0.005(2) -0.006(2)
C21 0.047(3) 0.049(3) 0.053(3) -0.001(2) 0.004(2) -0.002(2)
C22 0.044(2) 0.045(2) 0.041(2) 0.0051(19) 0.0049(19) -0.0037(19)

loop_
_atom_type_symbol
_atom_type_description
_atom_type_scat_dispersion_real
_atom_type_scat_dispersion_imag
_atom_type_scat_source
Rb Rb -0.9393 2.9676 'International Tables Vol C Tables 4.2.6.8 and 6.1.1.4'
C C 0.0033 0.0016 'International Tables Vol C Tables 4.2.6.8 and 6.1.1.4'
H H 0.0000 0.0000 'International Tables Vol C Tables 4.2.6.8 and 6.1.1.4'
O O 0.0106 0.0060 'International Tables Vol C Tables 4.2.6.8 and 6.1.1.4'
N N 0.0061 0.0033 'International Tables Vol C Tables 4.2.6.8 and 6.1.1.4'

loop_
_geom_angle_atom_site_label_1
_geom_angle_atom_site_label_2
_geom_angle_atom_site_label_3
_geom_angle
_geom_angle_site_symmetry_1
_geom_angle_site_symmetry_3
O1 Rb N1 115.79(8) . .
O1 Rb O4 116.95(6) . .
N1 Rb O4 115.46(7) . .
O1 Rb O3 143.89(6) . .
N1 Rb O3 58.54(7) . .
O4 Rb O3 56.99(7) . .
O1 Rb O2 57.68(6) . .
N1 Rb O2 58.16(8) . .
O4 Rb O2 148.31(6) . .
O3 Rb O2 107.02(6) . .
O1 Rb N2 58.97(7) . .
N1 Rb N2 150.00(8) . .
O4 Rb N2 58.17(7) . .
O3 Rb N2 106.61(7) . .
O2 Rb N2 110.10(7) . .
O1 Rb C13 100.96(8) . .
N1 Rb C13 99.51(9) . .
O4 Rb C13 104.25(8) . .
O3 Rb C13 115.12(8) . .
O2 Rb C13 107.43(8) . .
N2 Rb C13 110.48(8) . .
O1 Rb C17 126.89(8) . .
N1 Rb C17 85.70(9) . .
O4 Rb C17 90.77(7) . .
O3 Rb C17 89.16(8) . .
O2 Rb C17 117.85(7) . .
N2 Rb C17 121.97(8) . .
C13 Rb C17 25.96(8) . .
O1 Rb C18 86.23(7) . .
N1 Rb C18 125.10(8) . .
O4 Rb C18 92.73(7) . .
O3 Rb C18 127.60(7) . .
O2 Rb C18 116.62(7) . .
N2 Rb C18 84.85(8) . .
C13 Rb C18 25.71(8) . .
C17 Rb C18 45.74(8) . .
O1 Rb C14 92.46(7) . .
N1 Rb C14 83.56(8) . .
O4 Rb C14 127.28(7) . .
O3 Rb C14 120.02(7) . .
O2 Rb C14 84.18(7) . .
N2 Rb C14 124.67(8) . .
C13 Rb C14 23.67(8) . .
C17 Rb C14 39.48(8) . .
C18 Rb C14 43.85(8) . .
O1 Rb C10 79.17(7) . .
N1 Rb C10 154.87(8) . .
O4 Rb C10 41.33(7) . .
O3 Rb C10 97.20(7) . .
O2 Rb C10 133.23(7) . .
N2 Rb C10 23.22(7) . .
C13 Rb C10 96.94(8) . .
C17 Rb C10 101.53(8) . .
C18 Rb C10 73.49(8) . .
C14 Rb C10 117.29(8) . .
O1 Rb C16 128.80(7) . .
N1 Rb C16 64.44(8) . .
O4 Rb C16 105.14(7) . .
O3 Rb C16 83.35(7) . .
O2 Rb C16 99.10(7) . .
N2 Rb C16 144.08(8) . .
C13 Rb C16 38.20(8) . .
C17 Rb C16 22.16(7) . .
C18 Rb C16 63.06(8) . .
C14 Rb C16 36.91(7) . .
C10 Rb C16 123.41(8) . .
O1 Rb H1 122.0(7) . .
N1 Rb H1 17.8(6) . .
O4 Rb H1 118.2(6) . .
O3 Rb H1 64.9(6) . .
O2 Rb H1 66.2(7) . .
N2 Rb H1 167.5(6) . .
C13 Rb H1 81.9(6) . .
C17 Rb H1 68.5(7) . .
C18 Rb H1 107.5(6) . .
C14 Rb H1 67.6(6) . .
C10 Rb H1 158.7(7) . .
C16 Rb H1 46.8(7) . .
O1 Rb H18C 70.8 . .
N1 Rb H18C 134.0 . .
O4 Rb H18C 97.0 . .
O3 Rb H18C 141.5 . .
O2 Rb H18C 108.4 . .
N2 Rb H18C 74.7 . .
C13 Rb H18C 38.4 . .
C17 Rb H18C 61.0 . .
C18 Rb H18C 15.7 . .
C14 Rb H18C 50.5 . .
C10 Rb H18C 68.6 . .
C16 Rb H18C 76.6 . .
H1 Rb H18C 117.8 . .
C1 O1 C12 111.1(2) . .
C1 O1 Rb 118.08(18) . .
C12 O1 Rb 118.31(17) . .
O1 C1 C2 109.1(3) . .
O1 C1 H1A 109.9 . .
C2 C1 H1A 109.9 . .
O1 C1 H1B 109.9 . .
C2 C1 H1B 109.9 . .
H1A C1 H1B 108.3 . .
O2 C2 C1 109.1(3) . .
O2 C2 Rb 49.35(15) . .
C1 C2 Rb 80.96(19) . .
O2 C2 H2A 109.9 . .
C1 C2 H2A 109.9 . .
Rb C2 H2A 159.2 . .
O2 C2 H2B 109.9 . .
C1 C2 H2B 109.9 . .
Rb C2 H2B 83.2 . .
H2A C2 H2B 108.3 . .
C2 O2 C3 111.6(3) . .
C2 O2 Rb 109.66(18) . .
C3 O2 Rb 106.42(19) . .
O2 C3 C4 108.9(3) . .
O2 C3 Rb 51.74(16) . .
C4 C3 Rb 84.7(2) . .
O2 C3 H3A 109.9 . .
C4 C3 H3A 109.9 . .
Rb C3 H3A 76.9 . .
O2 C3 H3B 109.9 . .
C4 C3 H3B 109.9 . .
Rb C3 H3B 160.6 . .
H3A C3 H3B 108.3 . .
N1 C4 C3 111.0(3) . .
N1 C4 H4A 109.4 . .
C3 C4 H4A 109.4 . .
N1 C4 H4B 109.4 . .
C3 C4 H4B 109.4 . .
H4A C4 H4B 108.0 . .
C5 N1 C4 113.2(3) . .
C5 N1 Rb 116.6(2) . .
C4 N1 Rb 117.6(2) . .
C5 N1 H1 114(2) . .
C4 N1 H1 109(2) . .
Rb N1 H1 82(2) . .
N1 C5 C6 112.5(3) . .
N1 C5 H5A 109.1 . .
C6 C5 H5A 109.1 . .
N1 C5 H5B 109.1 . .
C6 C5 H5B 109.1 . .
H5A C5 H5B 107.8 . .
O3 C6 C5 109.8(3) . .
O3 C6 H6A 109.7 . .
C5 C6 H6A 109.7 . .
O3 C6 H6B 109.7 . .
C5 C6 H6B 109.7 . .
H6A C6 H6B 108.2 . .
C7 O3 C6 112.5(3) . .
C7 O3 Rb 113.35(18) . .
C6 O3 Rb 112.49(19) . .
O3 C7 C8 109.1(3) . .
O3 C7 H7A 109.9 . .
C8 C7 H7A 109.9 . .
O3 C7 H7B 109.9 . .
C8 C7 H7B 109.9 . .
H7A C7 H7B 108.3 . .
O4 C8 C7 110.4(3) . .
O4 C8 H8A 109.6 . .
C7 C8 H8A 109.6 . .
O4 C8 H8B 109.6 . .
C7 C8 H8B 109.6 . .
H8A C8 H8B 108.1 . .
C8 O4 C9 111.6(2) . .
C8 O4 Rb 118.20(19) . .
C9 O4 Rb 118.56(17) . .
O4 C9 C10 109.3(3) . .
O4 C9 H9A 109.8 . .
C10 C9 H9A 109.8 . .
O4 C9 H9B 109.8 . .
C10 C9 H9B 109.8 . .
H9A C9 H9B 108.3 . .
N2 C10 C9 110.3(3) . .
N2 C10 Rb 55.90(16) . .
C9 C10 Rb 86.7(2) . .
N2 C10 H10A 109.6 . .
C9 C10 H10A 109.6 . .
Rb C10 H10A 162.1 . .
N2 C10 H10B 109.6 . .
C9 C10 H10B 109.6 . .
Rb C10 H10B 71.5 . .
H10A C10 H10B 108.1 . .
C10 N2 C11 112.6(3) . .
C10 N2 Rb 100.88(19) . .
C11 N2 Rb 103.29(19) . .
C10 N2 H2 107(2) . .
C11 N2 H2 105(2) . .
Rb N2 H2 128(2) . .
N2 C11 C12 110.3(3) . .
N2 C11 Rb 53.87(16) . .
C12 C11 Rb 83.82(19) . .
N2 C11 H11A 109.6 . .
C12 C11 H11A 109.6 . .
Rb C11 H11A 76.2 . .
N2 C11 H11B 109.6 . .
C12 C11 H11B 109.6 . .
Rb C11 H11B 162.5 . .
H11A C11 H11B 108.1 . .
O1 C12 C11 108.9(3) . .
O1 C12 H12A 109.9 . .
C11 C12 H12A 109.9 . .
O1 C12 H12B 109.9 . .
C11 C12 H12B 109.9 . .
H12A C12 H12B 108.3 . .
C14 C13 C17 107.5(3) . .
C14 C13 C18 126.5(3) . .
C17 C13 C18 126.0(3) . .
C14 C13 Rb 94.3(2) . .
C17 C13 Rb 82.4(2) . .
C18 C13 Rb 91.2(2) . .
C13 C14 C15 108.8(3) . .
C13 C14 C19 125.6(3) . .
C15 C14 C19 125.6(3) . .
C13 C14 Rb 61.99(18) . .
C15 C14 Rb 93.5(2) . .
C19 C14 Rb 111.1(2) . .
C14 C15 C16 107.3(3) . .
C14 C15 C20 126.7(3) . .
C16 C15 C20 125.8(3) . .
C17 C16 C15 108.4(3) . .
C17 C16 C21 127.5(3) . .
C15 C16 C21 124.1(3) . .
C17 C16 Rb 59.98(18) . .
C15 C16 Rb 85.3(2) . .
C21 C16 Rb 122.0(2) . .
C16 C17 C13 108.0(3) . .
C16 C17 C22 126.7(3) . .
C13 C17 C22 125.3(3) . .
C16 C17 Rb 97.9(2) . .
C13 C17 Rb 71.68(19) . .
C22 C17 Rb 98.4(2) . .
C13 C18 Rb 63.05(17) . .
C13 C18 H18A 109.4 . .
Rb C18 H18A 90.1 . .
C13 C18 H18B 109.5 . .
Rb C18 H18B 160.4 . .
H18A C18 H18B 109.5 . .
C13 C18 H18C 109.5 . .
Rb C18 H18C 60.6 . .
H18A C18 H18C 109.5 . .
H18B C18 H18C 109.5 . .
C14 C19 H19A 109.5 . .
C14 C19 H19B 109.5 . .
H19A C19 H19B 109.5 . .
C14 C19 H19C 109.5 . .
H19A C19 H19C 109.5 . .
H19B C19 H19C 109.5 . .
C15 C20 H20A 109.5 . .
C15 C20 H20B 109.5 . .
H20A C20 H20B 109.5 . .
C15 C20 H20C 109.5 . .
H20A C20 H20C 109.5 . .
H20B C20 H20C 109.5 . .
C16 C21 H21A 109.5 . .
C16 C21 H21B 109.5 . .
H21A C21 H21B 109.5 . .
C16 C21 H21C 109.5 . .
H21A C21 H21C 109.5 . .
H21B C21 H21C 109.5 . .
C17 C22 Rb 57.98(17) . .
C17 C22 H22A 109.5 . .
Rb C22 H22A 99.5 . .
C17 C22 H22B 109.5 . .
Rb C22 H22B 59.4 . .
H22A C22 H22B 109.5 . .
C17 C22 H22C 109.5 . .
Rb C22 H22C 151.1 . .
H22A C22 H22C 109.5 . .
H22B C22 H22C 109.5 . .

loop_
_geom_bond_atom_site_label_1
_geom_bond_atom_site_label_2
_geom_bond_distance
_geom_bond_site_symmetry_2
Rb O1 2.922(2) .
Rb N1 2.939(3) .
Rb O4 2.940(2) .
Rb O3 3.000(2) .
Rb O2 3.015(2) .
Rb N2 3.049(3) .
Rb C13 3.074(3) .
Rb C17 3.210(3) .
Rb C18 3.448(4) .
Rb C14 3.472(3) .
Rb C10 3.616(3) .
Rb C16 3.672(3) .
Rb H1 2.96(3) .
Rb H18C 3.0918 .
O1 C1 1.425(4) .
O1 C12 1.436(4) .
C1 C2 1.498(5) .
C1 H1A 0.9900 .
C1 H1B 0.9900 .
C2 O2 1.424(4) .
C2 H2A 0.9900 .
C2 H2B 0.9900 .
O2 C3 1.429(4) .
C3 C4 1.510(5) .
C3 H3A 0.9900 .
C3 H3B 0.9900 .
C4 N1 1.475(4) .
C4 H4A 0.9900 .
C4 H4B 0.9900 .
N1 C5 1.467(4) .
N1 H1 0.91(3) .
C5 C6 1.500(5) .
C5 H5A 0.9900 .
C5 H5B 0.9900 .
C6 O3 1.423(4) .
C6 H6A 0.9900 .
C6 H6B 0.9900 .
O3 C7 1.423(4) .
C7 C8 1.487(4) .
C7 H7A 0.9900 .
C7 H7B 0.9900 .
C8 O4 1.419(4) .
C8 H8A 0.9900 .
C8 H8B 0.9900 .
O4 C9 1.432(4) .
C9 C10 1.508(4) .
C9 H9A 0.9900 .
C9 H9B 0.9900 .
C10 N2 1.452(4) .
C10 H10A 0.9900 .
C10 H10B 0.9900 .
N2 C11 1.465(4) .
N2 H2 0.84(3) .
C11 C12 1.506(4) .
C11 H11A 0.9900 .
C11 H11B 0.9900 .
C12 H12A 0.9900 .
C12 H12B 0.9900 .
C13 C14 1.398(4) .
C13 C17 1.418(4) .
C13 C18 1.496(4) .
C14 C15 1.408(4) .
C14 C19 1.535(4) .
C15 C16 1.410(4) .
C15 C20 1.507(4) .
C16 C17 1.398(5) .
C16 C21 1.517(4) .
C17 C22 1.519(4) .
C18 H18A 0.9600 .
C18 H18B 0.9600 .
C18 H18C 0.9600 .
C19 H19A 0.9800 .
C19 H19B 0.9800 .
C19 H19C 0.9800 .
C20 H20A 0.9800 .
C20 H20B 0.9800 .
C20 H20C 0.9800 .
C21 H21A 0.9800 .
C21 H21B 0.9800 .
C21 H21C 0.9800 .
C22 H22A 0.9800 .
C22 H22B 0.9800 .
C22 H22C 0.9800 .
